data_7049546
loop_
_publ_author_name
'Biswas, Sourav'
'Kumar, Pawan'
'Swain, Abinash'
'Gupta, Tulika'
'Kalita, Pankaj'
'Kundu, Subrata'
'Rajaraman, Gopalan'
'Chandrasekhar, Vadapalli'

_publ_section_title
;
 Phosphonate-assisted tetranuclear lanthanide assemblies: observation of
 the toroidic ground state in the Tb<sup>III</sup> analogue.
;
_journal_issue 19
_journal_name_full 'Dalton transactions (Cambridge, England : 2003)'
_journal_page_first 6421
_journal_page_last 6434
_journal_paper_doi 10.1039/c9dt00592g
_journal_volume 48
_journal_year 2019
_chemical_formula_moiety 'C55.7 H67.4 Dy4 F6 N10 O20 P2, 2(Cl), 2(C H4 O), 0.3(H2 O)'
_chemical_formula_sum 'C57.7 H76 Cl2 Dy4 F6 N10 O22.3 P2'
_chemical_formula_weight 2163.32
_space_group_crystal_system triclinic
_space_group_IT_number 2
_space_group_name_Hall '-P 1'
_space_group_name_H-M_alt 'P -1'
_symmetry_space_group_name_Hall '-P 1'
_symmetry_space_group_name_H-M 'P -1'
_atom_sites_solution_hydrogens mixed
_atom_sites_solution_primary iterative
_audit_creation_date 2019-03-21
_audit_creation_method
;
Olex2 1.2
(compiled 2018.05.29 svn.r3508 for OlexSys, GUI svn.r5506)
;
_audit_update_record
;
2019-03-22 deposited with the CCDC.    2019-04-01 downloaded from the CCDC.
;
_cell_angle_alpha 112.8160(10)
_cell_angle_beta 98.8770(10)
_cell_angle_gamma 108.9790(10)
_cell_formula_units_Z 1
_cell_length_a 12.2754(8)
_cell_length_b 12.9357(8)
_cell_length_c 14.5715(9)
_cell_measurement_reflns_used 6923
_cell_measurement_temperature 100
_cell_measurement_theta_max 25.06
_cell_measurement_theta_min 2.38
_cell_volume 1909.6(2)
_computing_cell_refinement 'SAINT v8.34A (Bruker, 2013)'
_computing_data_reduction 'SAINT v8.34A (Bruker, 2013)'
_computing_molecular_graphics 'Olex2 (Dolomanov et al., 2009)'
_computing_publication_material 'Olex2 (Dolomanov et al., 2009)'
_computing_structure_refinement 'ShelXL (Sheldrick, 2015)'
_computing_structure_solution 'olex2.solve (Bourhis et al., 2015)'
_diffrn_ambient_temperature 100.0
_diffrn_measured_fraction_theta_full 0.991
_diffrn_measured_fraction_theta_max 0.991
_diffrn_measurement_device_type 'Bruker APEX-II CCD'
_diffrn_measurement_method '\f and \w scans'
_diffrn_radiation_type MoK\a
_diffrn_radiation_wavelength 0.71073
_diffrn_reflns_av_R_equivalents 0.0249
_diffrn_reflns_av_unetI/netI 0.0403
_diffrn_reflns_Laue_measured_fraction_full 0.991
_diffrn_reflns_Laue_measured_fraction_max 0.991
_diffrn_reflns_limit_h_max 14
_diffrn_reflns_limit_h_min -12
_diffrn_reflns_limit_k_max 15
_diffrn_reflns_limit_k_min -15
_diffrn_reflns_limit_l_max 17
_diffrn_reflns_limit_l_min -17
_diffrn_reflns_number 12451
_diffrn_reflns_point_group_measured_fraction_full 0.991
_diffrn_reflns_point_group_measured_fraction_max 0.991
_diffrn_reflns_theta_full 25.063
_diffrn_reflns_theta_max 25.063
_diffrn_reflns_theta_min 2.383
_exptl_absorpt_coefficient_mu 4.070
_exptl_absorpt_correction_T_max 0.7452
_exptl_absorpt_correction_T_min 0.6528
_exptl_absorpt_correction_type psi-scan
_exptl_absorpt_process_details
;
SADABS-2014/4 (Bruker,2014/4) was used for absorption correction.
wR2(int) was 0.0738 before and 0.0353 after correction.
The Ratio of minimum to maximum transmission is 0.8760.
The \l/2 correction factor is 0.00150.
;
_exptl_crystal_colour red
_exptl_crystal_colour_primary red
_exptl_crystal_density_diffrn 1.881
_exptl_crystal_description block
_exptl_crystal_F_000 1053
_exptl_crystal_size_max 0.11
_exptl_crystal_size_mid 0.09
_exptl_crystal_size_min 0.08
_refine_diff_density_max 0.890
_refine_diff_density_min -0.587
_refine_diff_density_rms 0.110
_refine_ls_extinction_method none
_refine_ls_goodness_of_fit_ref 1.027
_refine_ls_hydrogen_treatment mixed
_refine_ls_matrix_type full
_refine_ls_number_parameters 496
_refine_ls_number_reflns 6718
_refine_ls_number_restraints 13
_refine_ls_restrained_S_all 1.027
_refine_ls_R_factor_all 0.0384
_refine_ls_R_factor_gt 0.0264
_refine_ls_shift/su_max 0.001
_refine_ls_shift/su_mean 0.000
_refine_ls_structure_factor_coef Fsqd
_refine_ls_weighting_details 'w=1/[\s^2^(Fo^2^)+(0.0193P)^2^+1.9331P] where P=(Fo^2^+2Fc^2^)/3'
_refine_ls_weighting_scheme calc
_refine_ls_wR_factor_gt 0.0506
_refine_ls_wR_factor_ref 0.0542
_reflns_Friedel_coverage 0.000
_reflns_number_gt 5542
_reflns_number_total 6718
_reflns_threshold_expression 'I > 2\s(I)'
_cod_data_source_file c9dt00592g2.cif
_cod_data_source_block complex1
_cod_depositor_comments 'Adding full bibliography for 7049546--7049548.cif.'
_cod_original_formula_sum 'C57.70 H76 Cl2 Dy4 F6 N10 O22.30 P2'
_cod_database_code 7049546
_shelx_shelxl_version_number 2018/3
_shelx_space_group_comment
;
The symmetry employed for this shelxl refinement is uniquely defined
by the following loop, which should always be used as a source of
symmetry information in preference to the above space-group names.
They are only intended as comments.
;
_shelx_estimated_absorpt_t_max 0.737
_shelx_estimated_absorpt_t_min 0.663
_olex2_refinement_description
;
1. Fixed Uiso
 At 1.2 times of:
  All C(H) groups, All C(H,H) groups
 At 1.5 times of:
  All C(H,H,H) groups, All O(H) groups, All O(H,H) groups
2. Restrained distances
 O5-H5
 0.85 with sigma of 0.01
 O4-H4
 0.85 with sigma of 0.01
 O3-H3
 0.87 with sigma of 0.01
 O12-H12A = O12-H12B
 0.87 with sigma of 0.02
 C21-H5
 1.915796 with sigma of 0.02
 Dy1-H5
 2.969387 with sigma of 0.02
 C19-H4
 1.909474 with sigma of 0.02
 Dy1-H4
 2.976831 with sigma of 0.02
 Dy2-H3
 2.9126 with sigma of 0.02
 H12A-H12B
 1.38 with sigma of 0.04
 C22-H3
 1.914506 with sigma of 0.02
 Dy2-H12A \\sim Dy2-H12B
 with sigma of 0.02
3. Uiso/Uaniso restraints and constraints
Uanis(O3) = Uanis(O12)
4. Others
 Fixed Sof: O3(0.85) H3(0.85) C22(0.85) H22A(0.85) H22B(0.85) H22C(0.85)
 O30(0.15) H30A(0.15) H30B(0.15) O12(0.15) H12A(0.15) H12B(0.15)
5.a Riding coordinates:
 O30(H30A,H30B), O12(H12A,H12B)
5.b Secondary CH2 refined with riding coordinates:
 C17(H17A,H17B), C21(H21A,H21B), C18(H18A,H18B), C20(H20A,H20B), C19(H19A,H19B)
5.c Aromatic/amide H refined with riding coordinates:
 C13(H13), C3(H3A), C9(H9), C2(H2), C15(H15), C14(H14), C4(H4A), C10(H10),
 C8(H8)
5.d Idealised Me refined as rotating group:
 C27(H27A,H27B,H27C), C28(H28A,H28B,H28C), C26(H26A,H26B,H26C), C22(H22A,H22B,
 H22C), C29(H29A,H29B,H29C)
5.e Idealised tetrahedral OH refined as rotating group:
 O11(H11)
;
_olex2_submission_special_instructions 'No special instructions were received'

loop_
_space_group_symop_operation_xyz
'x, y, z'
'-x, -y, -z'

loop_
_atom_site_label
_atom_site_type_symbol
_atom_site_fract_x
_atom_site_fract_y
_atom_site_fract_z
_atom_site_U_iso_or_equiv
_atom_site_adp_type
_atom_site_occupancy
_atom_site_site_symmetry_order
_atom_site_calc_flag
_atom_site_refinement_flags_posn
_atom_site_refinement_flags_occupancy
_atom_site_disorder_assembly
_atom_site_disorder_group
Dy1 Dy 0.25681(2) 0.29366(2) 0.85125(2) 0.01540(6) Uani 1 1 d D . . .
Dy2 Dy 0.55734(2) 0.51242(2) 0.82115(2) 0.01509(6) Uani 1 1 d D . . .
P1 P 0.43080(10) 0.60967(10) 1.02685(9) 0.0150(2) Uani 1 1 d . . . .
O8 O 0.5327(2) 0.6520(2) 1.1282(2) 0.0159(6) Uani 1 1 d . . . .
O7 O 0.4774(2) 0.6103(2) 0.9371(2) 0.0169(6) Uani 1 1 d . . . .
O2 O 0.3285(2) 0.3964(3) 0.7546(2) 0.0172(6) Uani 1 1 d . . . .
O10 O 0.3270(3) 0.2686(3) 1.1001(2) 0.0187(7) Uani 1 1 d . . . .
O3 O 0.5119(10) 0.3314(16) 0.6642(17) 0.0216(17) Uani 0.85 1 d D P A 1
H3 H 0.4388(16) 0.273(3) 0.633(3) 0.032 Uiso 0.85 1 d DR P B 1
O6 O 0.3392(2) 0.4792(2) 1.0009(2) 0.0159(6) Uani 1 1 d . . . .
O5 O 0.1306(3) 0.2980(3) 0.9615(2) 0.0199(7) Uani 1 1 d D . . .
H5 H 0.154(3) 0.3605(17) 1.0222(16) 0.030 Uiso 1 1 d DR . . .
F1 F 0.3000(3) -0.0238(3) 0.9427(3) 0.0567(10) Uani 1 1 d . . . .
O1 O 0.7578(3) 0.5333(3) 0.8412(2) 0.0198(7) Uani 1 1 d . . . .
N2 N 0.4326(3) 0.5478(3) 0.6899(3) 0.0156(8) Uani 1 1 d . . . .
O9 O 0.2860(3) 0.1684(3) 0.9245(2) 0.0198(7) Uani 1 1 d . . . .
N4 N 0.0940(3) 0.3005(3) 0.7236(3) 0.0181(8) Uani 1 1 d . . . .
O4 O 0.2363(3) 0.1141(3) 0.7102(2) 0.0234(7) Uani 1 1 d D . . .
H4 H 0.253(3) 0.1075(19) 0.6536(16) 0.035 Uiso 1 1 d DR . . .
N5 N 0.0308(3) 0.1133(3) 0.7741(3) 0.0194(8) Uani 1 1 d . . . .
F2 F 0.1712(4) 0.0029(3) 1.0198(4) 0.0771(13) Uani 1 1 d . . . .
N3 N 0.3073(3) 0.5107(3) 0.6690(3) 0.0160(8) Uani 1 1 d . . . .
F3 F 0.3553(4) 0.0785(3) 1.1093(3) 0.0841(14) Uani 1 1 d . . . .
C23 C 0.3023(4) 0.1787(4) 1.0154(4) 0.0197(10) Uani 1 1 d . . . .
N1 N 0.6569(3) 0.5860(3) 0.7034(3) 0.0151(8) Uani 1 1 d . . . .
C13 C 0.0510(4) 0.3829(4) 0.6074(3) 0.0197(10) Uani 1 1 d . . . .
H13 H 0.080442 0.435140 0.577107 0.024 Uiso 1 1 calc R . . .
C17 C -0.0631(4) 0.1553(4) 0.7490(4) 0.0231(10) Uani 1 1 d . . . .
H17A H -0.076573 0.203281 0.814560 0.028 Uiso 1 1 calc R . . .
H17B H -0.140773 0.082439 0.701992 0.028 Uiso 1 1 calc R . . .
C6 C 0.7737(4) 0.6043(4) 0.7148(3) 0.0182(10) Uani 1 1 d . . . .
C3 C 1.0111(4) 0.6351(4) 0.7457(4) 0.0250(11) Uani 1 1 d . . . .
H3A H 1.092842 0.644673 0.756544 0.030 Uiso 1 1 calc R . . .
C9 C 0.7811(4) 0.6854(4) 0.5916(3) 0.0211(10) Uani 1 1 d . . . .
H9 H 0.821895 0.717261 0.551646 0.025 Uiso 1 1 calc R . . .
C24 C 0.2857(5) 0.0592(4) 1.0211(4) 0.0295(12) Uani 1 1 d . . . .
C11 C 0.2654(4) 0.4320(4) 0.7039(3) 0.0164(9) Uani 1 1 d . . . .
C7 C 0.6041(4) 0.6202(4) 0.6407(3) 0.0176(9) Uani 1 1 d . . . .
C21 C 0.0405(4) 0.1922(4) 0.9602(4) 0.0242(11) Uani 1 1 d D . . .
H21A H -0.034380 0.204407 0.964746 0.029 Uiso 1 1 calc R . . .
H21B H 0.072011 0.181315 1.020972 0.029 Uiso 1 1 calc R . . .
C2 C 0.9455(4) 0.5874(4) 0.8017(4) 0.0233(10) Uani 1 1 d . . . .
H2 H 0.982916 0.565543 0.848892 0.028 Uiso 1 1 calc R . . .
C1 C 0.8271(4) 0.5723(4) 0.7884(3) 0.0198(10) Uani 1 1 d . . . .
C12 C 0.1312(4) 0.3725(4) 0.6777(3) 0.0174(9) Uani 1 1 d . . . .
C25 C 0.3555(4) 0.7132(4) 1.0535(3) 0.0205(10) Uani 1 1 d . . . .
C15 C -0.1118(4) 0.2388(4) 0.6261(3) 0.0212(10) Uani 1 1 d . . . .
H15 H -0.196131 0.189866 0.608301 0.025 Uiso 1 1 calc R . . .
C5 C 0.8417(4) 0.6535(4) 0.6590(3) 0.0186(10) Uani 1 1 d . . . .
C27 C 0.4435(5) 0.8386(4) 1.0710(4) 0.0360(13) Uani 1 1 d . . . .
H27A H 0.520818 0.866828 1.124074 0.054 Uiso 1 1 calc GR . . .
H27B H 0.408702 0.898581 1.095365 0.054 Uiso 1 1 calc GR . . .
H27C H 0.457796 0.831055 1.004815 0.054 Uiso 1 1 calc GR . . .
C18 C 0.0226(4) 0.0094(4) 0.6780(4) 0.0269(11) Uani 1 1 d . . . .
H18A H -0.000469 0.022595 0.616705 0.032 Uiso 1 1 calc R . . .
H18B H -0.041775 -0.068613 0.666500 0.032 Uiso 1 1 calc R . . .
C20 C 0.0124(4) 0.0778(4) 0.8574(3) 0.0237(10) Uani 1 1 d . . . .
H20A H 0.066353 0.038108 0.868225 0.028 Uiso 1 1 calc R . . .
H20B H -0.072867 0.017326 0.835468 0.028 Uiso 1 1 calc R . . .
C14 C -0.0727(4) 0.3159(4) 0.5820(3) 0.0225(10) Uani 1 1 d . . . .
H14 H -0.129738 0.322663 0.535202 0.027 Uiso 1 1 calc R . . .
C16 C -0.0257(4) 0.2340(4) 0.6968(3) 0.0168(9) Uani 1 1 d . . . .
C28 C 0.3157(5) 0.7283(5) 1.1497(4) 0.0348(13) Uani 1 1 d . . . .
H28A H 0.256012 0.648082 1.136818 0.052 Uiso 1 1 calc GR . . .
H28B H 0.278812 0.787252 1.164013 0.052 Uiso 1 1 calc GR . . .
H28C H 0.386537 0.759311 1.210423 0.052 Uiso 1 1 calc GR . . .
C4 C 0.9640(4) 0.6686(4) 0.6766(3) 0.0227(10) Uani 1 1 d . . . .
H4A H 1.012157 0.701406 0.640970 0.027 Uiso 1 1 calc R . . .
C10 C 0.4776(4) 0.5947(4) 0.6332(3) 0.0174(9) Uani 1 1 d . . . .
H10 H 0.429833 0.611851 0.588156 0.021 Uiso 1 1 calc R . . .
C8 C 0.6640(4) 0.6709(4) 0.5830(3) 0.0198(10) Uani 1 1 d . . . .
H8 H 0.623762 0.694587 0.538952 0.024 Uiso 1 1 calc R . . .
C26 C 0.2437(5) 0.6574(5) 0.9571(4) 0.0385(13) Uani 1 1 d . . . .
H26A H 0.269623 0.649652 0.895372 0.058 Uiso 1 1 calc GR . . .
H26B H 0.201212 0.711372 0.969669 0.058 Uiso 1 1 calc GR . . .
H26C H 0.188712 0.575385 0.944694 0.058 Uiso 1 1 calc GR . . .
C19 C 0.1411(4) -0.0024(4) 0.6859(4) 0.0284(11) Uani 1 1 d D . . .
H19A H 0.160048 -0.025451 0.741740 0.034 Uiso 1 1 calc R . . .
H19B H 0.134832 -0.068063 0.618487 0.034 Uiso 1 1 calc R . . .
C22 C 0.5899(5) 0.2910(5) 0.6091(5) 0.0335(14) Uani 0.85 1 d D P A 1
H22A H 0.586548 0.309495 0.549860 0.050 Uiso 0.85 1 calc GR P A 1
H22B H 0.562473 0.201619 0.582834 0.050 Uiso 0.85 1 calc GR P A 1
H22C H 0.673656 0.334354 0.657141 0.050 Uiso 0.85 1 calc GR P A 1
Cl1 Cl 0.26745(12) 0.11632(12) 0.51617(10) 0.0419(3) Uani 1 1 d . . . .
O11 O 0.7502(4) 0.3126(4) 0.3771(3) 0.0506(10) Uani 1 1 d . . . .
H11 H 0.738883 0.371232 0.372228 0.076 Uiso 1 1 calc GR . . .
C29 C 0.6777(6) 0.2027(5) 0.2854(5) 0.0639(19) Uani 1 1 d . . . .
H29A H 0.664262 0.132597 0.300142 0.096 Uiso 1 1 calc GR . . .
H29B H 0.718433 0.194995 0.231873 0.096 Uiso 1 1 calc GR . . .
H29C H 0.599257 0.202986 0.259517 0.096 Uiso 1 1 calc GR . . .
O30 O 0.617(2) 0.256(3) 0.5100(19) 0.052(7) Uani 0.15 1 d . P C 2
H30A H 0.628443 0.242206 0.449608 0.077 Uiso 0.15 1 d R P C 2
H30B H 0.659473 0.225416 0.535938 0.077 Uiso 0.15 1 d R P C 2
O12 O 0.513(5) 0.318(10) 0.668(10) 0.0216(17) Uani 0.15 1 d D P A 2
H12A H 0.580222 0.315212 0.654802 0.032 Uiso 0.15 1 d DR P A 2
H12B H 0.471112 0.311832 0.609872 0.032 Uiso 0.15 1 d DR P A 2

loop_
_atom_site_aniso_label
_atom_site_aniso_U_11
_atom_site_aniso_U_22
_atom_site_aniso_U_33
_atom_site_aniso_U_23
_atom_site_aniso_U_13
_atom_site_aniso_U_12
Dy1 0.01088(11) 0.01850(12) 0.01769(12) 0.01181(10) 0.00301(9) 0.00388(9)
Dy2 0.01127(11) 0.01940(12) 0.01759(12) 0.01269(10) 0.00384(9) 0.00538(9)
P1 0.0110(5) 0.0186(6) 0.0184(6) 0.0120(5) 0.0037(5) 0.0061(5)
O8 0.0119(15) 0.0207(17) 0.0200(16) 0.0138(14) 0.0048(13) 0.0073(13)
O7 0.0131(15) 0.0190(16) 0.0217(16) 0.0139(14) 0.0050(13) 0.0052(13)
O2 0.0120(15) 0.0239(17) 0.0213(16) 0.0161(14) 0.0043(13) 0.0078(14)
O10 0.0160(16) 0.0197(17) 0.0215(17) 0.0121(15) 0.0066(14) 0.0056(14)
O3 0.0161(16) 0.026(5) 0.022(2) 0.013(3) 0.0052(15) 0.0077(19)
O6 0.0105(15) 0.0172(16) 0.0202(16) 0.0108(14) 0.0035(13) 0.0040(13)
O5 0.0151(16) 0.0217(17) 0.0180(17) 0.0106(14) 0.0031(13) 0.0016(14)
F1 0.102(3) 0.0356(19) 0.059(2) 0.0306(18) 0.047(2) 0.039(2)
O1 0.0151(16) 0.0274(18) 0.0218(17) 0.0177(15) 0.0048(13) 0.0074(14)
N2 0.0100(18) 0.018(2) 0.018(2) 0.0100(17) 0.0027(15) 0.0044(16)
O9 0.0172(16) 0.0227(18) 0.0196(17) 0.0133(15) 0.0041(13) 0.0053(14)
N4 0.0139(19) 0.022(2) 0.019(2) 0.0114(17) 0.0039(16) 0.0056(17)
O4 0.0213(17) 0.0199(17) 0.0242(18) 0.0102(15) 0.0087(15) 0.0027(15)
N5 0.0149(19) 0.021(2) 0.019(2) 0.0120(18) 0.0024(16) 0.0012(17)
F2 0.079(3) 0.058(2) 0.144(4) 0.078(3) 0.069(3) 0.033(2)
N3 0.0105(18) 0.022(2) 0.0169(19) 0.0120(17) 0.0026(15) 0.0058(17)
F3 0.146(4) 0.046(2) 0.049(2) 0.0254(19) -0.014(2) 0.044(3)
C23 0.013(2) 0.023(3) 0.025(3) 0.015(2) 0.004(2) 0.007(2)
N1 0.0106(18) 0.016(2) 0.0140(19) 0.0075(16) 0.0011(15) 0.0016(16)
C13 0.019(2) 0.025(3) 0.019(2) 0.013(2) 0.007(2) 0.010(2)
C17 0.011(2) 0.031(3) 0.027(3) 0.018(2) 0.002(2) 0.004(2)
C6 0.022(2) 0.017(2) 0.013(2) 0.006(2) 0.007(2) 0.005(2)
C3 0.014(2) 0.027(3) 0.028(3) 0.011(2) 0.007(2) 0.004(2)
C9 0.024(3) 0.020(3) 0.014(2) 0.008(2) 0.006(2) 0.004(2)
C24 0.039(3) 0.025(3) 0.028(3) 0.017(2) 0.013(3) 0.012(3)
C11 0.016(2) 0.022(2) 0.012(2) 0.009(2) 0.0030(19) 0.010(2)
C7 0.017(2) 0.020(2) 0.014(2) 0.009(2) 0.0041(19) 0.005(2)
C21 0.015(2) 0.029(3) 0.028(3) 0.021(2) 0.004(2) 0.001(2)
C2 0.015(2) 0.031(3) 0.025(3) 0.016(2) 0.003(2) 0.009(2)
C1 0.018(2) 0.022(3) 0.017(2) 0.011(2) 0.0037(19) 0.005(2)
C12 0.012(2) 0.016(2) 0.017(2) 0.006(2) 0.0019(19) 0.0019(19)
C25 0.020(2) 0.024(3) 0.027(3) 0.016(2) 0.010(2) 0.013(2)
C15 0.010(2) 0.028(3) 0.023(3) 0.012(2) 0.0037(19) 0.007(2)
C5 0.021(2) 0.015(2) 0.015(2) 0.004(2) 0.0075(19) 0.004(2)
C27 0.041(3) 0.030(3) 0.055(4) 0.027(3) 0.021(3) 0.024(3)
C18 0.021(3) 0.020(3) 0.024(3) 0.006(2) 0.001(2) 0.000(2)
C20 0.017(2) 0.024(3) 0.027(3) 0.016(2) 0.003(2) 0.001(2)
C14 0.019(2) 0.028(3) 0.021(2) 0.011(2) 0.001(2) 0.014(2)
C16 0.014(2) 0.020(2) 0.014(2) 0.007(2) 0.0043(18) 0.006(2)
C28 0.049(3) 0.043(3) 0.044(3) 0.032(3) 0.031(3) 0.035(3)
C4 0.021(2) 0.026(3) 0.020(2) 0.012(2) 0.010(2) 0.006(2)
C10 0.017(2) 0.023(2) 0.019(2) 0.017(2) 0.0042(19) 0.008(2)
C8 0.023(2) 0.015(2) 0.018(2) 0.009(2) 0.003(2) 0.004(2)
C26 0.031(3) 0.046(3) 0.046(3) 0.023(3) 0.005(3) 0.027(3)
C19 0.029(3) 0.021(3) 0.033(3) 0.014(2) 0.012(2) 0.006(2)
C22 0.029(3) 0.034(4) 0.032(4) 0.012(3) 0.008(3) 0.012(3)
Cl1 0.0352(7) 0.0450(8) 0.0252(7) 0.0215(7) -0.0027(6) -0.0072(7)
O11 0.048(3) 0.054(3) 0.062(3) 0.037(2) 0.011(2) 0.027(2)
C29 0.046(4) 0.033(4) 0.093(5) 0.013(4) 0.013(4) 0.017(3)
O30 0.053(17) 0.11(2) 0.050(16) 0.061(17) 0.046(14) 0.061(17)
O12 0.0161(16) 0.026(5) 0.022(2) 0.013(3) 0.0052(15) 0.0077(19)

loop_
_atom_type_symbol
_atom_type_description
_atom_type_scat_dispersion_real
_atom_type_scat_dispersion_imag
_atom_type_scat_source
C C 0.0033 0.0016 'International Tables Vol C Tables 4.2.6.8 and 6.1.1.4'
H H 0.0000 0.0000 'International Tables Vol C Tables 4.2.6.8 and 6.1.1.4'
Cl Cl 0.1484 0.1585 'International Tables Vol C Tables 4.2.6.8 and 6.1.1.4'
Dy Dy -0.1892 4.4098 'International Tables Vol C Tables 4.2.6.8 and 6.1.1.4'
F F 0.0171 0.0103 'International Tables Vol C Tables 4.2.6.8 and 6.1.1.4'
N N 0.0061 0.0033 'International Tables Vol C Tables 4.2.6.8 and 6.1.1.4'
O O 0.0106 0.0060 'International Tables Vol C Tables 4.2.6.8 and 6.1.1.4'
P P 0.1023 0.0942 'International Tables Vol C Tables 4.2.6.8 and 6.1.1.4'

loop_
_geom_angle_atom_site_label_1
_geom_angle_atom_site_label_2
_geom_angle_atom_site_label_3
_geom_angle
_geom_angle_site_symmetry_1
_geom_angle_site_symmetry_3
O8 Dy1 O5 137.22(10) 2_667 .
O8 Dy1 N4 130.29(9) 2_667 .
O8 Dy1 N5 147.62(10) 2_667 .
O2 Dy1 O8 66.81(9) . 2_667
O2 Dy1 O5 138.56(10) . .
O2 Dy1 N4 64.15(10) . .
O2 Dy1 N5 120.67(10) . .
O6 Dy1 O8 80.30(9) . 2_667
O6 Dy1 O2 90.03(10) . .
O6 Dy1 O5 68.69(9) . .
O6 Dy1 O9 99.22(10) . .
O6 Dy1 N4 107.04(10) . .
O6 Dy1 O4 162.00(10) . .
O6 Dy1 N5 128.26(10) . .
O5 Dy1 N4 87.83(10) . .
O5 Dy1 N5 60.81(10) . .
O9 Dy1 O8 81.34(9) . 2_667
O9 Dy1 O2 144.84(10) . .
O9 Dy1 O5 75.60(10) . .
O9 Dy1 N4 141.26(10) . .
O9 Dy1 N5 79.24(10) . .
N4 Dy1 N5 62.18(10) . .
O4 Dy1 O8 82.02(10) . 2_667
O4 Dy1 O2 86.10(10) . .
O4 Dy1 O5 124.27(10) . .
O4 Dy1 O9 74.69(10) . .
O4 Dy1 N4 87.05(11) . .
O4 Dy1 N5 68.00(10) . .
O8 Dy2 P1 28.42(7) 2_667 2_667
O8 Dy2 O2 62.76(9) 2_667 .
O8 Dy2 O6 57.00(9) 2_667 2_667
O8 Dy2 N2 122.97(10) 2_667 .
O8 Dy2 N1 151.15(10) 2_667 .
O7 Dy2 P1 79.76(7) . 2_667
O7 Dy2 O8 81.35(9) . 2_667
O7 Dy2 O2 70.06(10) . .
O7 Dy2 O10 70.06(9) . 2_667
O7 Dy2 O3 144.3(3) . .
O7 Dy2 O6 75.46(9) . 2_667
O7 Dy2 O1 130.38(10) . .
O7 Dy2 N2 86.22(10) . .
O7 Dy2 N1 126.91(10) . .
O7 Dy2 O12 144(2) . .
O2 Dy2 P1 89.15(6) . 2_667
O2 Dy2 O6 113.43(8) . 2_667
O2 Dy2 N2 60.66(9) . .
O2 Dy2 N1 117.11(10) . .
O10 Dy2 P1 116.21(7) 2_667 2_667
O10 Dy2 O8 140.06(9) 2_667 2_667
O10 Dy2 O2 126.94(9) 2_667 .
O10 Dy2 O6 88.41(9) 2_667 2_667
O10 Dy2 N2 83.23(10) 2_667 .
O10 Dy2 N1 65.63(10) 2_667 .
O10 Dy2 O12 142(3) 2_667 .
O3 Dy2 P1 95.8(4) . 2_667
O3 Dy2 O8 78.9(4) . 2_667
O3 Dy2 O2 74.5(3) . .
O3 Dy2 O10 139.3(4) . 2_667
O3 Dy2 O6 116.3(3) . 2_667
O3 Dy2 N2 80.1(2) . .
O3 Dy2 N1 73.8(4) . .
O6 Dy2 P1 28.86(6) 2_667 2_667
O1 Dy2 P1 82.87(7) . 2_667
O1 Dy2 O8 103.32(9) . 2_667
O1 Dy2 O2 155.52(10) . .
O1 Dy2 O10 77.01(10) . 2_667
O1 Dy2 O3 83.3(3) . .
O1 Dy2 O6 67.41(9) . 2_667
O1 Dy2 N2 125.90(10) . .
O1 Dy2 N1 64.62(10) . .
O1 Dy2 O12 82.2(13) . .
N2 Dy2 P1 149.63(7) . 2_667
N2 Dy2 O6 161.55(9) . 2_667
N2 Dy2 N1 61.33(10) . .
N1 Dy2 P1 146.58(8) . 2_667
N1 Dy2 O6 129.18(10) . 2_667
O12 Dy2 O2 74.9(16) . .
O12 Dy2 O6 112.0(18) . 2_667
O12 Dy2 N2 84.1(16) . .
O12 Dy2 N1 77(3) . .
O8 P1 Dy2 50.01(10) . 2_667
O8 P1 C25 109.57(19) . .
O7 P1 Dy2 136.82(12) . 2_667
O7 P1 O8 113.22(16) . .
O7 P1 O6 112.51(16) . .
O7 P1 C25 107.26(17) . .
O6 P1 Dy2 55.80(11) . 2_667
O6 P1 O8 105.14(15) . .
O6 P1 C25 109.07(18) . .
C25 P1 Dy2 115.85(14) . 2_667
Dy1 O8 Dy2 112.65(10) 2_667 2_667
P1 O8 Dy1 126.58(15) . 2_667
P1 O8 Dy2 101.57(13) . 2_667
P1 O7 Dy2 142.66(16) . .
Dy1 O2 Dy2 112.19(11) . .
C11 O2 Dy1 124.6(2) . .
C11 O2 Dy2 118.3(2) . .
C23 O10 Dy2 136.5(3) . 2_667
Dy2 O3 H3 121(2) . .
C22 O3 Dy2 130.9(8) . .
C22 O3 H3 108(2) . .
Dy1 O6 Dy2 117.89(10) . 2_667
P1 O6 Dy1 131.98(15) . .
P1 O6 Dy2 95.33(13) . 2_667
Dy1 O5 H5 120.6(15) . .
C21 O5 Dy1 126.5(2) . .
C21 O5 H5 108.5(14) . .
C1 O1 Dy2 125.1(2) . .
N3 N2 Dy2 122.0(2) . .
C10 N2 Dy2 123.2(3) . .
C10 N2 N3 114.7(3) . .
C23 O9 Dy1 133.6(3) . .
C12 N4 Dy1 118.1(3) . .
C16 N4 Dy1 124.1(3) . .
C16 N4 C12 117.8(4) . .
Dy1 O4 H4 127.2(16) . .
C19 O4 Dy1 118.6(2) . .
C19 O4 H4 107.9(16) . .
C17 N5 Dy1 112.3(2) . .
C18 N5 Dy1 108.0(2) . .
C18 N5 C17 109.8(3) . .
C20 N5 Dy1 106.5(2) . .
C20 N5 C17 108.2(3) . .
C20 N5 C18 112.0(3) . .
C11 N3 N2 109.5(3) . .
O10 C23 O9 130.4(4) . .
O10 C23 C24 114.9(4) . .
O9 C23 C24 114.6(4) . .
C6 N1 Dy2 117.7(3) . .
C7 N1 Dy2 123.2(3) . .
C7 N1 C6 118.6(3) . .
C12 C13 H13 120.6 . .
C14 C13 H13 120.6 . .
C14 C13 C12 118.8(4) . .
N5 C17 H17A 109.4 . .
N5 C17 H17B 109.4 . .
N5 C17 C16 111.2(3) . .
H17A C17 H17B 108.0 . .
C16 C17 H17A 109.4 . .
C16 C17 H17B 109.4 . .
N1 C6 C1 115.7(3) . .
N1 C6 C5 122.9(4) . .
C5 C6 C1 121.4(4) . .
C2 C3 H3A 118.2 . .
C4 C3 H3A 118.2 . .
C4 C3 C2 123.5(4) . .
C5 C9 H9 119.7 . .
C8 C9 H9 119.7 . .
C8 C9 C5 120.6(4) . .
F1 C24 F2 105.4(4) . .
F1 C24 C23 115.3(4) . .
F2 C24 C23 109.4(4) . .
F3 C24 F1 108.3(4) . .
F3 C24 F2 104.6(4) . .
F3 C24 C23 113.0(4) . .
O2 C11 N3 126.6(4) . .
O2 C11 C12 116.9(3) . .
N3 C11 C12 116.4(4) . .
N1 C7 C10 114.0(3) . .
N1 C7 C8 122.7(4) . .
C8 C7 C10 123.3(4) . .
O5 C21 H21A 110.1 . .
O5 C21 H21B 110.1 . .
O5 C21 C20 108.1(3) . .
H21A C21 H21B 108.4 . .
C20 C21 H21A 110.1 . .
C20 C21 H21B 110.1 . .
C3 C2 H2 120.0 . .
C1 C2 C3 120.1(4) . .
C1 C2 H2 120.0 . .
O1 C1 C6 116.8(4) . .
O1 C1 C2 125.2(4) . .
C2 C1 C6 118.0(4) . .
N4 C12 C13 122.9(4) . .
N4 C12 C11 113.6(4) . .
C13 C12 C11 123.3(4) . .
C27 C25 P1 108.6(3) . .
C27 C25 C26 109.8(4) . .
C28 C25 P1 111.3(3) . .
C28 C25 C27 109.7(4) . .
C28 C25 C26 109.5(4) . .
C26 C25 P1 107.9(3) . .
C14 C15 H15 120.5 . .
C14 C15 C16 119.0(4) . .
C16 C15 H15 120.5 . .
C9 C5 C6 116.3(4) . .
C9 C5 C4 125.3(4) . .
C4 C5 C6 118.3(4) . .
C25 C27 H27A 109.5 . .
C25 C27 H27B 109.5 . .
C25 C27 H27C 109.5 . .
H27A C27 H27B 109.5 . .
H27A C27 H27C 109.5 . .
H27B C27 H27C 109.5 . .
N5 C18 H18A 109.3 . .
N5 C18 H18B 109.3 . .
N5 C18 C19 111.7(4) . .
H18A C18 H18B 107.9 . .
C19 C18 H18A 109.3 . .
C19 C18 H18B 109.3 . .
N5 C20 C21 110.2(3) . .
N5 C20 H20A 109.6 . .
N5 C20 H20B 109.6 . .
C21 C20 H20A 109.6 . .
C21 C20 H20B 109.6 . .
H20A C20 H20B 108.1 . .
C13 C14 C15 118.9(4) . .
C13 C14 H14 120.6 . .
C15 C14 H14 120.6 . .
N4 C16 C17 116.2(4) . .
N4 C16 C15 122.7(4) . .
C15 C16 C17 121.2(4) . .
C25 C28 H28A 109.5 . .
C25 C28 H28B 109.5 . .
C25 C28 H28C 109.5 . .
H28A C28 H28B 109.5 . .
H28A C28 H28C 109.5 . .
H28B C28 H28C 109.5 . .
C3 C4 C5 118.7(4) . .
C3 C4 H4A 120.6 . .
C5 C4 H4A 120.6 . .
N2 C10 C7 117.6(4) . .
N2 C10 H10 121.2 . .
C7 C10 H10 121.2 . .
C9 C8 C7 118.7(4) . .
C9 C8 H8 120.7 . .
C7 C8 H8 120.7 . .
C25 C26 H26A 109.5 . .
C25 C26 H26B 109.5 . .
C25 C26 H26C 109.5 . .
H26A C26 H26B 109.5 . .
H26A C26 H26C 109.5 . .
H26B C26 H26C 109.5 . .
O4 C19 C18 109.2(4) . .
O4 C19 H19A 109.8 . .
O4 C19 H19B 109.8 . .
C18 C19 H19A 109.8 . .
C18 C19 H19B 109.8 . .
H19A C19 H19B 108.3 . .
O3 C22 H22A 109.5 . .
O3 C22 H22B 109.5 . .
O3 C22 H22C 109.5 . .
H22A C22 H22B 109.5 . .
H22A C22 H22C 109.5 . .
H22B C22 H22C 109.5 . .
C29 O11 H11 109.5 . .
O11 C29 H29A 109.5 . .
O11 C29 H29B 109.5 . .
O11 C29 H29C 109.5 . .
H29A C29 H29B 109.5 . .
H29A C29 H29C 109.5 . .
H29B C29 H29C 109.5 . .
H30A O30 H30B 104.5 . .
Dy2 O12 H12A 111.6 . .
Dy2 O12 H12B 112.1 . .
H12A O12 H12B 102.6 . .

loop_
_geom_bond_atom_site_label_1
_geom_bond_atom_site_label_2
_geom_bond_distance
_geom_bond_site_symmetry_2
Dy1 O8 2.382(3) 2_667
Dy1 O2 2.366(3) .
Dy1 O6 2.285(3) .
Dy1 O5 2.396(3) .
Dy1 O9 2.344(3) .
Dy1 N4 2.560(3) .
Dy1 O4 2.333(3) .
Dy1 N5 2.683(3) .
Dy2 P1 3.1912(10) 2_667
Dy2 O8 2.496(3) 2_667
Dy2 O7 2.255(3) .
Dy2 O2 2.524(3) .
Dy2 O10 2.391(3) 2_667
Dy2 O3 2.37(2) .
Dy2 O6 2.651(3) 2_667
Dy2 O1 2.344(3) .
Dy2 N2 2.539(3) .
Dy2 N1 2.549(3) .
Dy2 O12 2.44(13) .
P1 O8 1.550(3) .
P1 O7 1.508(3) .
P1 O6 1.547(3) .
P1 C25 1.820(4) .
O2 C11 1.295(5) .
O10 C23 1.228(5) .
O3 H3 0.868(10) .
O3 C22 1.44(2) .
O5 H5 0.857(9) .
O5 C21 1.444(5) .
F1 C24 1.312(5) .
O1 C1 1.340(5) .
N2 N3 1.397(4) .
N2 C10 1.290(5) .
O9 C23 1.256(5) .
N4 C12 1.351(5) .
N4 C16 1.339(5) .
O4 H4 0.857(9) .
O4 C19 1.441(5) .
N5 C17 1.480(5) .
N5 C18 1.479(5) .
N5 C20 1.477(5) .
F2 C24 1.349(6) .
N3 C11 1.304(5) .
F3 C24 1.311(6) .
C23 C24 1.529(6) .
N1 C6 1.347(5) .
N1 C7 1.329(5) .
C13 H13 0.9500 .
C13 C12 1.385(6) .
C13 C14 1.385(6) .
C17 H17A 0.9900 .
C17 H17B 0.9900 .
C17 C16 1.493(5) .
C6 C1 1.433(6) .
C6 C5 1.424(5) .
C3 H3A 0.9500 .
C3 C2 1.402(6) .
C3 C4 1.362(6) .
C9 H9 0.9500 .
C9 C5 1.406(6) .
C9 C8 1.367(6) .
C11 C12 1.485(6) .
C7 C10 1.456(6) .
C7 C8 1.408(6) .
C21 H21A 0.9900 .
C21 H21B 0.9900 .
C21 C20 1.530(6) .
C2 H2 0.9500 .
C2 C1 1.374(6) .
C25 C27 1.523(6) .
C25 C28 1.517(6) .
C25 C26 1.533(6) .
C15 H15 0.9500 .
C15 C14 1.385(6) .
C15 C16 1.392(6) .
C5 C4 1.418(6) .
C27 H27A 0.9800 .
C27 H27B 0.9800 .
C27 H27C 0.9800 .
C18 H18A 0.9900 .
C18 H18B 0.9900 .
C18 C19 1.502(6) .
C20 H20A 0.9900 .
C20 H20B 0.9900 .
C14 H14 0.9500 .
C28 H28A 0.9800 .
C28 H28B 0.9800 .
C28 H28C 0.9800 .
C4 H4A 0.9500 .
C10 H10 0.9500 .
C8 H8 0.9500 .
C26 H26A 0.9800 .
C26 H26B 0.9800 .
C26 H26C 0.9800 .
C19 H19A 0.9900 .
C19 H19B 0.9900 .
C22 H22A 0.9800 .
C22 H22B 0.9800 .
C22 H22C 0.9800 .
O11 H11 0.8400 .
O11 C29 1.392(7) .
C29 H29A 0.9800 .
C29 H29B 0.9800 .
C29 H29C 0.9800 .
O30 H30A 0.8700 .
O30 H30B 0.8699 .
O12 H12A 0.8865 .
O12 H12B 0.8762 .

loop_
_geom_torsion_atom_site_label_1
_geom_torsion_atom_site_label_2
_geom_torsion_atom_site_label_3
_geom_torsion_atom_site_label_4
_geom_torsion
_geom_torsion_site_symmetry_1
_geom_torsion_site_symmetry_4
Dy1 O2 C11 N3 164.2(3) . .
Dy1 O2 C11 C12 -19.3(5) . .
Dy1 O5 C21 C20 -16.1(5) . .
Dy1 O9 C23 O10 -13.0(7) . .
Dy1 O9 C23 C24 165.4(3) . .
Dy1 N4 C12 C13 179.9(3) . .
Dy1 N4 C12 C11 4.0(5) . .
Dy1 N4 C16 C17 2.1(5) . .
Dy1 N4 C16 C15 -179.2(3) . .
Dy1 O4 C19 C18 50.8(4) . .
Dy1 N5 C17 C16 42.1(4) . .
Dy1 N5 C18 C19 33.6(4) . .
Dy1 N5 C20 C21 53.5(4) . .
Dy2 P1 O8 Dy1 129.9(2) 2_667 2_667
Dy2 P1 O7 Dy2 14.5(4) 2_667 .
Dy2 P1 O6 Dy1 -135.7(2) 2_667 .
Dy2 P1 C25 C27 123.7(3) 2_667 .
Dy2 P1 C25 C28 2.8(4) 2_667 .
Dy2 P1 C25 C26 -117.3(3) 2_667 .
Dy2 O2 C11 N3 11.0(5) . .
Dy2 O2 C11 C12 -172.4(3) . .
Dy2 O10 C23 O9 -33.4(7) 2_667 .
Dy2 O10 C23 C24 148.2(3) 2_667 .
Dy2 O1 C1 C6 0.6(5) . .
Dy2 O1 C1 C2 178.4(3) . .
Dy2 N2 N3 C11 -16.1(4) . .
Dy2 N2 C10 C7 4.2(5) . .
Dy2 N1 C6 C1 3.9(5) . .
Dy2 N1 C6 C5 -175.5(3) . .
Dy2 N1 C7 C10 -8.7(5) . .
Dy2 N1 C7 C8 174.2(3) . .
O8 P1 O7 Dy2 70.1(3) . .
O8 P1 O6 Dy1 -127.1(2) . .
O8 P1 O6 Dy2 8.60(15) . 2_667
O8 P1 C25 C27 69.5(3) . .
O8 P1 C25 C28 -51.3(4) . .
O8 P1 C25 C26 -171.5(3) . .
O7 P1 O8 Dy1 -2.6(2) . 2_667
O7 P1 O8 Dy2 -132.51(14) . 2_667
O7 P1 O6 Dy1 -3.5(3) . .
O7 P1 O6 Dy2 132.27(14) . 2_667
O7 P1 C25 C27 -53.8(4) . .
O7 P1 C25 C28 -174.6(3) . .
O7 P1 C25 C26 65.2(3) . .
O2 C11 C12 N4 8.6(5) . .
O2 C11 C12 C13 -167.2(4) . .
O10 C23 C24 F1 -158.0(4) . .
O10 C23 C24 F2 83.4(5) . .
O10 C23 C24 F3 -32.7(6) . .
O6 P1 O8 Dy1 120.60(18) . 2_667
O6 P1 O8 Dy2 -9.29(16) . 2_667
O6 P1 O7 Dy2 -49.0(3) . .
O6 P1 C25 C27 -175.9(3) . .
O6 P1 C25 C28 63.3(4) . .
O6 P1 C25 C26 -56.9(3) . .
O5 C21 C20 N5 -29.0(5) . .
N2 N3 C11 O2 3.0(6) . .
N2 N3 C11 C12 -173.5(3) . .
O9 C23 C24 F1 23.3(6) . .
O9 C23 C24 F2 -95.3(5) . .
O9 C23 C24 F3 148.7(4) . .
N5 C17 C16 N4 -30.4(5) . .
N5 C17 C16 C15 150.9(4) . .
N5 C18 C19 O4 -54.9(5) . .
N3 N2 C10 C7 -172.0(4) . .
N3 C11 C12 N4 -174.5(4) . .
N3 C11 C12 C13 9.7(6) . .
N1 C6 C1 O1 -3.0(6) . .
N1 C6 C1 C2 179.0(4) . .
N1 C6 C5 C9 1.4(6) . .
N1 C6 C5 C4 -179.8(4) . .
N1 C7 C10 N2 2.8(6) . .
N1 C7 C8 C9 0.1(7) . .
C17 N5 C18 C19 156.3(3) . .
C17 N5 C20 C21 -67.4(4) . .
C6 N1 C7 C10 179.3(4) . .
C6 N1 C7 C8 2.2(6) . .
C6 C5 C4 C3 0.2(6) . .
C3 C2 C1 O1 -176.6(4) . .
C3 C2 C1 C6 1.2(7) . .
C9 C5 C4 C3 179.0(4) . .
C7 N1 C6 C1 176.4(4) . .
C7 N1 C6 C5 -3.0(6) . .
C2 C3 C4 C5 -0.7(7) . .
C1 C6 C5 C9 -177.9(4) . .
C1 C6 C5 C4 0.9(6) . .
C12 N4 C16 C17 179.9(4) . .
C12 N4 C16 C15 -1.5(6) . .
C12 C13 C14 C15 -1.4(6) . .
C25 P1 O8 Dy1 -122.3(2) . 2_667
C25 P1 O8 Dy2 107.80(16) . 2_667
C25 P1 O7 Dy2 -168.9(3) . .
C25 P1 O6 Dy1 115.4(2) . .
C25 P1 O6 Dy2 -108.83(17) . 2_667
C5 C6 C1 O1 176.3(4) . .
C5 C6 C1 C2 -1.6(6) . .
C5 C9 C8 C7 -1.8(6) . .
C18 N5 C17 C16 -78.1(4) . .
C18 N5 C20 C21 171.4(4) . .
C20 N5 C17 C16 159.3(4) . .
C20 N5 C18 C19 -83.4(4) . .
C14 C13 C12 N4 -0.6(6) . .
C14 C13 C12 C11 174.9(4) . .
C14 C15 C16 N4 -0.5(6) . .
C14 C15 C16 C17 178.1(4) . .
C16 N4 C12 C13 2.0(6) . .
C16 N4 C12 C11 -173.9(4) . .
C16 C15 C14 C13 1.9(6) . .
C4 C3 C2 C1 0.0(7) . .
C10 N2 N3 C11 160.2(4) . .
C10 C7 C8 C9 -176.7(4) . .
C8 C9 C5 C6 1.0(6) . .
C8 C9 C5 C4 -177.7(4) . .
C8 C7 C10 N2 179.9(4) . .
